data_7028449
loop_
_publ_author_name
'Ib\'a\~nez, Susana'
'Vre\<cko, Doris Nena'
'Estevan, Francisco'
'Hirva, Pipsa'
'Sana\'u, Mercedes'
'Ubeda, Maangeles'

_publ_section_title
;
 Further orthometalated dinuclear palladium(iii) compounds with bridging
 N,S-donor ligands.
;
_journal_issue 7
_journal_name_full 'Dalton transactions (Cambridge, England : 2003)'
_journal_page_first 2961
_journal_page_last 2970
_journal_paper_doi 10.1039/c3dt52717d
_journal_volume 43
_journal_year 2014
_chemical_formula_sum 'C54 H40 N2 P2 Pd2 S2'
_chemical_formula_weight 1055.74
_chemical_name_systematic
; 
 ? 
;
_space_group_IT_number 14
_symmetry_cell_setting monoclinic
_symmetry_space_group_name_Hall '-P 2yn'
_symmetry_space_group_name_H-M 'P 1 21/n 1'
_atom_sites_solution_hydrogens geom
_atom_sites_solution_primary direct
_atom_sites_solution_secondary difmap
_audit_creation_method SHELXL-97
_cell_angle_alpha 90.00
_cell_angle_beta 98.03(3)
_cell_angle_gamma 90.00
_cell_formula_units_Z 4
_cell_length_a 14.032(3)
_cell_length_b 20.200(4)
_cell_length_c 18.761(4)
_cell_measurement_temperature 293(2)
_cell_volume 5265.6(19)
_computing_cell_refinement 'Denzo and Scalepack(Otwinowski & Minor1997)'
_computing_data_collection 'Collect(Nonius BV, 1997-2000)'
_computing_data_reduction 'Denzo and Scalepack(Otwinowski & Minor1997)'
_computing_molecular_graphics 'Bruker SHELXTL'
_computing_publication_material 'Bruker SHELXTL'
_computing_structure_refinement 'Bruker SHELXTL'
_computing_structure_solution 'Bruker SHELXTL'
_diffrn_ambient_temperature 293(2)
_diffrn_measured_fraction_theta_full 0.986
_diffrn_measured_fraction_theta_max 0.986
_diffrn_measurement_device_type none
_diffrn_radiation_monochromator graphite
_diffrn_radiation_source 'fine-focus sealed tube'
_diffrn_radiation_type MoK\a
_diffrn_radiation_wavelength 0.71073
_diffrn_reflns_av_R_equivalents 0.0377
_diffrn_reflns_av_sigmaI/netI 0.0490
_diffrn_reflns_limit_h_max 16
_diffrn_reflns_limit_h_min -16
_diffrn_reflns_limit_k_max 23
_diffrn_reflns_limit_k_min -22
_diffrn_reflns_limit_l_max 22
_diffrn_reflns_limit_l_min -22
_diffrn_reflns_number 16149
_diffrn_reflns_theta_full 24.71
_diffrn_reflns_theta_max 24.71
_diffrn_reflns_theta_min 3.41
_exptl_absorpt_coefficient_mu 0.858
_exptl_absorpt_correction_type none
_exptl_crystal_colour yellow
_exptl_crystal_density_diffrn 1.332
_exptl_crystal_density_method 'not measured'
_exptl_crystal_description prismatic
_exptl_crystal_F_000 2128
_exptl_crystal_size_max 0.20
_exptl_crystal_size_mid 0.20
_exptl_crystal_size_min 0.16
_platon_squeeze_details
;
;
_refine_diff_density_max 0.373
_refine_diff_density_min -0.459
_refine_diff_density_rms 0.077
_refine_ls_extinction_method none
_refine_ls_goodness_of_fit_ref 1.061
_refine_ls_hydrogen_treatment constr
_refine_ls_matrix_type full
_refine_ls_number_parameters 559
_refine_ls_number_reflns 8859
_refine_ls_number_restraints 0
_refine_ls_restrained_S_all 1.061
_refine_ls_R_factor_all 0.0689
_refine_ls_R_factor_gt 0.0432
_refine_ls_shift/su_max 0.001
_refine_ls_shift/su_mean 0.000
_refine_ls_structure_factor_coef Fsqd
_refine_ls_weighting_details 'calc w=1/[\s^2^(Fo^2^)+(0.0560P)^2^+5.3285P] where P=(Fo^2^+2Fc^2^)/3'
_refine_ls_weighting_scheme calc
_refine_ls_wR_factor_gt 0.1112
_refine_ls_wR_factor_ref 0.1248
_reflns_number_gt 6306
_reflns_number_total 8859
_reflns_threshold_expression >2sigma(I)
_cod_data_source_file c3dt52717d.txt
_cod_data_source_block 2c
_cod_original_cell_volume 5265.7(18)
_cod_original_sg_symbol_H-M P2(1)/n
_cod_database_code 7028449

loop_
_symmetry_equiv_pos_as_xyz
'x, y, z'
'-x+1/2, y+1/2, -z+1/2'
'-x, -y, -z'
'x-1/2, -y-1/2, z-1/2'

loop_
_atom_site_label
_atom_site_type_symbol
_atom_site_fract_x
_atom_site_fract_y
_atom_site_fract_z
_atom_site_U_iso_or_equiv
_atom_site_adp_type
_atom_site_occupancy
_atom_site_symmetry_multiplicity
_atom_site_calc_flag
_atom_site_refinement_flags
Pd1 Pd 0.21156(3) 0.154714(19) 0.286192(18) 0.04780(12) Uani 1 1 d .
Pd2 Pd 0.29045(3) 0.03247(2) 0.270901(19) 0.04996(13) Uani 1 1 d .
P1 P 0.07129(9) 0.11435(7) 0.22287(7) 0.0533(3) Uani 1 1 d .
P2 P 0.35216(10) 0.07813(7) 0.17442(7) 0.0547(3) Uani 1 1 d .
S1 S 0.36685(10) 0.18917(8) 0.33736(8) 0.0633(4) Uani 1 1 d .
S2 S 0.20325(11) -0.00724(8) 0.36134(8) 0.0684(4) Uani 1 1 d .
N2 N 0.4124(3) 0.0585(2) 0.3494(2) 0.0531(10) Uani 1 1 d .
N1 N 0.1753(3) 0.1228(2) 0.3885(2) 0.0553(10) Uani 1 1 d .
C36 C -0.0457(4) 0.1454(4) 0.3245(3) 0.0764(18) Uani 1 1 d .
H36 H -0.0195 0.1876 0.3223 0.092 Uiso 1 1 calc R
C41 C 0.3010(4) 0.1587(3) 0.1490(2) 0.0592(13) Uani 1 1 d .
C12 C 0.1801(4) 0.0016(3) 0.1999(3) 0.0635(14) Uani 1 1 d .
C42 C 0.2461(4) 0.1933(3) 0.1949(3) 0.0563(12) Uani 1 1 d .
C21 C 0.0021(4) 0.1608(3) 0.1498(3) 0.0578(13) Uani 1 1 d .
C67 C 0.4739(3) 0.0082(3) 0.3776(3) 0.0570(13) Uani 1 1 d .
C52 C 0.5402(4) 0.0398(3) 0.2213(3) 0.0686(15) Uani 1 1 d .
H52 H 0.5122 -0.0011 0.2279 0.082 Uiso 1 1 calc R
C51 C 0.4818(4) 0.0920(3) 0.1941(2) 0.0582(13) Uani 1 1 d .
C11 C 0.0959(4) 0.0362(3) 0.1796(3) 0.0628(14) Uani 1 1 d .
C75 C 0.4350(4) 0.1214(3) 0.3687(2) 0.0551(13) Uani 1 1 d .
C72 C 0.5583(4) 0.0211(3) 0.4250(3) 0.0652(15) Uani 1 1 d .
C76 C 0.1459(4) 0.1735(3) 0.4323(3) 0.0619(14) Uani 1 1 d .
C61 C 0.3382(4) 0.0334(3) 0.0890(3) 0.0651(14) Uani 1 1 d .
C46 C 0.3215(5) 0.1893(4) 0.0859(3) 0.0772(17) Uani 1 1 d .
H46 H 0.3556 0.1664 0.0546 0.093 Uiso 1 1 calc R
C74 C 0.5209(4) 0.1355(4) 0.4155(3) 0.0745(17) Uani 1 1 d .
H74 H 0.5359 0.1792 0.4276 0.089 Uiso 1 1 calc R
C31 C -0.0177(4) 0.0952(3) 0.2821(3) 0.0642(15) Uani 1 1 d .
C83 C 0.1223(4) 0.0436(4) 0.4709(3) 0.080(2) Uani 1 1 d .
H83 H 0.1153 -0.0004 0.4837 0.096 Uiso 1 1 calc R
C77 C 0.1572(5) 0.2376(4) 0.4137(3) 0.0727(16) Uani 1 1 d .
H77 H 0.1859 0.2471 0.3731 0.087 Uiso 1 1 calc R
C73 C 0.5800(4) 0.0881(4) 0.4422(3) 0.0768(18) Uani 1 1 d .
H73 H 0.6362 0.0988 0.4725 0.092 Uiso 1 1 calc R
C56 C 0.5244(5) 0.1529(3) 0.1858(3) 0.0727(16) Uani 1 1 d .
H56 H 0.4869 0.1889 0.1684 0.087 Uiso 1 1 calc R
C53 C 0.6373(5) 0.0466(4) 0.2386(3) 0.0799(19) Uani 1 1 d .
H53 H 0.6750 0.0107 0.2563 0.096 Uiso 1 1 calc R
C22 C 0.0421(5) 0.1709(3) 0.0865(3) 0.0710(16) Uani 1 1 d .
H22 H 0.1040 0.1559 0.0831 0.085 Uiso 1 1 calc R
C43 C 0.2182(5) 0.2573(3) 0.1761(3) 0.0721(16) Uani 1 1 d .
H43 H 0.1823 0.2805 0.2059 0.087 Uiso 1 1 calc R
C68 C 0.4517(4) -0.0574(3) 0.3588(3) 0.0670(15) Uani 1 1 d .
H68 H 0.3954 -0.0666 0.3279 0.080 Uiso 1 1 calc R
C84 C 0.1672(4) 0.0599(3) 0.4078(3) 0.0636(15) Uani 1 1 d .
C16 C 0.0255(5) 0.0103(4) 0.1249(4) 0.089(2) Uani 1 1 d .
H16 H -0.0298 0.0347 0.1099 0.107 Uiso 1 1 calc R
C62 C 0.2527(6) 0.0362(5) 0.0441(4) 0.111(3) Uani 1 1 d .
H62 H 0.2032 0.0624 0.0567 0.134 Uiso 1 1 calc R
C13 C 0.1891(5) -0.0607(4) 0.1681(4) 0.090(2) Uani 1 1 d .
H13 H 0.2441 -0.0856 0.1831 0.108 Uiso 1 1 calc R
C71 C 0.6180(4) -0.0317(5) 0.4520(3) 0.085(2) Uani 1 1 d .
H71 H 0.6739 -0.0231 0.4835 0.103 Uiso 1 1 calc R
C55 C 0.6247(5) 0.1602(5) 0.2038(4) 0.093(2) Uani 1 1 d .
H55 H 0.6538 0.2009 0.1982 0.111 Uiso 1 1 calc R
C32 C -0.0552(5) 0.0334(4) 0.2889(4) 0.091(2) Uani 1 1 d .
H32 H -0.0356 -0.0014 0.2618 0.110 Uiso 1 1 calc R
C26 C -0.0892(4) 0.1836(3) 0.1519(3) 0.0738(17) Uani 1 1 d .
H26 H -0.1171 0.1781 0.1937 0.089 Uiso 1 1 calc R
C81 C 0.1036(5) 0.1590(4) 0.4941(3) 0.0800(19) Uani 1 1 d .
C65 C 0.3930(6) -0.0424(4) 0.0049(4) 0.091(2) Uani 1 1 d .
H65 H 0.4423 -0.0681 -0.0089 0.109 Uiso 1 1 calc R
C44 C 0.2409(6) 0.2882(4) 0.1154(4) 0.093(2) Uani 1 1 d .
H44 H 0.2225 0.3318 0.1051 0.111 Uiso 1 1 calc R
C66 C 0.4068(5) -0.0078(3) 0.0691(3) 0.0739(16) Uani 1 1 d .
H66 H 0.4646 -0.0127 0.0996 0.089 Uiso 1 1 calc R
C33 C -0.1216(6) 0.0215(6) 0.3351(6) 0.126(4) Uani 1 1 d .
H33 H -0.1469 -0.0208 0.3380 0.151 Uiso 1 1 calc R
C23 C -0.0102(5) 0.2035(3) 0.0285(3) 0.0804(19) Uani 1 1 d .
H23 H 0.0180 0.2107 -0.0128 0.096 Uiso 1 1 calc R
C24 C -0.1010(5) 0.2249(4) 0.0306(3) 0.0787(18) Uani 1 1 d .
H24 H -0.1352 0.2459 -0.0091 0.094 Uiso 1 1 calc R
C69 C 0.5100(5) -0.1086(4) 0.3845(4) 0.088(2) Uani 1 1 d .
H69 H 0.4941 -0.1518 0.3706 0.105 Uiso 1 1 calc R
C82 C 0.0909(5) 0.0922(5) 0.5108(3) 0.089(2) Uani 1 1 d .
H82 H 0.0603 0.0813 0.5501 0.107 Uiso 1 1 calc R
C25 C -0.1420(5) 0.2153(4) 0.0921(4) 0.092(2) Uani 1 1 d .
H25 H -0.2046 0.2296 0.0942 0.111 Uiso 1 1 calc R
C64 C 0.3060(8) -0.0385(5) -0.0382(4) 0.110(3) Uani 1 1 d .
H64 H 0.2945 -0.0636 -0.0801 0.132 Uiso 1 1 calc R
C45 C 0.2917(6) 0.2529(4) 0.0702(4) 0.095(2) Uani 1 1 d .
H45 H 0.3059 0.2726 0.0282 0.113 Uiso 1 1 calc R
C54 C 0.6790(5) 0.1070(5) 0.2295(3) 0.094(2) Uani 1 1 d .
H54 H 0.7453 0.1117 0.2411 0.113 Uiso 1 1 calc R
C14 C 0.1211(6) -0.0867(4) 0.1162(5) 0.113(3) Uani 1 1 d .
H14 H 0.1301 -0.1279 0.0962 0.135 Uiso 1 1 calc R
C15 C 0.0377(6) -0.0500(4) 0.0940(5) 0.113(3) Uani 1 1 d .
H15 H -0.0092 -0.0664 0.0584 0.135 Uiso 1 1 calc R
C80 C 0.0729(5) 0.2129(5) 0.5340(4) 0.097(3) Uani 1 1 d .
H80 H 0.0451 0.2042 0.5752 0.117 Uiso 1 1 calc R
C35 C -0.1137(5) 0.1328(6) 0.3708(4) 0.105(3) Uani 1 1 d .
H35 H -0.1346 0.1668 0.3983 0.126 Uiso 1 1 calc R
C78 C 0.1270(6) 0.2890(4) 0.4535(4) 0.095(2) Uani 1 1 d .
H78 H 0.1361 0.3326 0.4399 0.114 Uiso 1 1 calc R
C70 C 0.5950(5) -0.0952(4) 0.4324(4) 0.092(2) Uani 1 1 d .
H70 H 0.6350 -0.1297 0.4505 0.110 Uiso 1 1 calc R
C34 C -0.1496(6) 0.0694(8) 0.3751(5) 0.134(5) Uani 1 1 d .
H34 H -0.1939 0.0604 0.4064 0.161 Uiso 1 1 calc R
C79 C 0.0828(7) 0.2755(5) 0.5143(4) 0.109(3) Uani 1 1 d .
H79 H 0.0606 0.3099 0.5406 0.130 Uiso 1 1 calc R
C63 C 0.2383(7) 0.0010(6) -0.0198(4) 0.130(4) Uani 1 1 d .
H63 H 0.1803 0.0052 -0.0502 0.156 Uiso 1 1 calc R

loop_
_atom_site_aniso_label
_atom_site_aniso_U_11
_atom_site_aniso_U_22
_atom_site_aniso_U_33
_atom_site_aniso_U_23
_atom_site_aniso_U_13
_atom_site_aniso_U_12
Pd1 0.0456(2) 0.0557(2) 0.04079(19) -0.00179(16) 0.00173(14) -0.00189(17)
Pd2 0.0448(2) 0.0543(2) 0.0472(2) -0.00243(16) -0.00613(15) -0.00251(17)
P1 0.0461(7) 0.0586(8) 0.0514(7) 0.0065(6) -0.0068(5) -0.0025(6)
P2 0.0533(8) 0.0674(9) 0.0423(7) -0.0062(6) 0.0022(5) 0.0023(6)
S1 0.0532(8) 0.0674(9) 0.0668(8) -0.0123(7) -0.0007(6) -0.0084(7)
S2 0.0600(8) 0.0699(10) 0.0734(9) 0.0148(7) 0.0025(7) -0.0075(7)
N2 0.045(2) 0.071(3) 0.042(2) -0.0006(19) 0.0024(16) -0.003(2)
N1 0.048(2) 0.072(3) 0.044(2) 0.001(2) -0.0019(17) -0.001(2)
C36 0.054(3) 0.116(6) 0.056(3) 0.016(3) -0.005(2) -0.004(3)
C41 0.063(3) 0.075(4) 0.038(2) 0.001(2) 0.004(2) 0.004(3)
C12 0.062(3) 0.060(3) 0.063(3) 0.001(3) -0.011(2) -0.003(3)
C42 0.054(3) 0.068(4) 0.046(3) -0.002(2) 0.002(2) -0.001(3)
C21 0.053(3) 0.065(3) 0.051(3) 0.008(2) -0.008(2) 0.001(3)
C67 0.042(3) 0.081(4) 0.047(3) 0.008(2) 0.002(2) -0.001(3)
C52 0.057(3) 0.086(4) 0.064(3) 0.009(3) 0.011(3) 0.003(3)
C51 0.058(3) 0.078(4) 0.038(2) -0.007(2) 0.008(2) -0.001(3)
C11 0.057(3) 0.056(3) 0.068(3) -0.004(3) -0.016(3) -0.005(3)
C75 0.046(3) 0.075(4) 0.044(3) -0.009(2) 0.003(2) -0.006(3)
C72 0.047(3) 0.095(5) 0.051(3) -0.003(3) 0.000(2) -0.001(3)
C76 0.048(3) 0.091(5) 0.044(3) -0.007(3) -0.001(2) 0.002(3)
C61 0.069(4) 0.072(4) 0.053(3) -0.012(3) 0.002(3) 0.004(3)
C46 0.092(5) 0.086(5) 0.056(3) 0.016(3) 0.021(3) 0.012(4)
C74 0.053(3) 0.095(5) 0.072(4) -0.026(3) -0.005(3) -0.012(3)
C31 0.044(3) 0.082(4) 0.063(3) 0.019(3) -0.007(2) -0.001(3)
C83 0.067(4) 0.110(6) 0.062(4) 0.038(4) 0.004(3) 0.007(4)
C77 0.075(4) 0.088(5) 0.056(3) -0.019(3) 0.011(3) 0.005(3)
C73 0.046(3) 0.118(6) 0.062(3) -0.016(3) -0.008(2) -0.006(4)
C56 0.079(4) 0.075(4) 0.063(3) -0.002(3) 0.005(3) -0.011(3)
C53 0.057(4) 0.114(6) 0.068(4) 0.009(4) 0.005(3) -0.001(4)
C22 0.073(4) 0.082(4) 0.055(3) 0.007(3) -0.002(3) 0.014(3)
C43 0.089(4) 0.068(4) 0.062(3) 0.012(3) 0.019(3) 0.013(3)
C68 0.056(3) 0.077(4) 0.063(3) 0.012(3) -0.010(2) -0.001(3)
C84 0.041(3) 0.093(4) 0.053(3) 0.012(3) -0.006(2) -0.001(3)
C16 0.080(4) 0.074(5) 0.098(5) -0.010(4) -0.039(4) -0.001(4)
C62 0.090(5) 0.167(9) 0.069(4) -0.048(5) -0.017(4) 0.032(5)
C13 0.080(4) 0.075(4) 0.103(5) -0.029(4) -0.035(4) 0.006(4)
C71 0.049(3) 0.137(7) 0.065(4) 0.017(4) -0.007(3) 0.009(4)
C55 0.071(4) 0.128(7) 0.078(4) 0.004(4) 0.007(3) -0.036(5)
C32 0.058(4) 0.095(5) 0.116(5) 0.051(4) -0.006(4) -0.005(4)
C26 0.056(3) 0.098(5) 0.064(3) 0.020(3) -0.005(3) 0.002(3)
C81 0.071(4) 0.121(6) 0.048(3) 0.008(3) 0.005(3) 0.012(4)
C65 0.107(6) 0.080(5) 0.096(5) -0.031(4) 0.048(5) -0.020(4)
C44 0.114(6) 0.083(5) 0.089(5) 0.023(4) 0.039(4) 0.015(4)
C66 0.079(4) 0.075(4) 0.070(4) -0.015(3) 0.018(3) -0.014(3)
C33 0.070(5) 0.156(10) 0.149(9) 0.102(8) 0.009(5) 0.004(6)
C23 0.102(5) 0.085(5) 0.049(3) 0.012(3) -0.006(3) -0.001(4)
C24 0.076(4) 0.089(5) 0.063(4) 0.014(3) -0.018(3) 0.007(4)
C69 0.067(4) 0.089(5) 0.102(5) 0.014(4) -0.006(3) 0.003(4)
C82 0.076(4) 0.141(7) 0.054(3) 0.026(4) 0.018(3) 0.023(5)
C25 0.064(4) 0.120(6) 0.087(5) 0.031(4) -0.010(3) 0.018(4)
C64 0.151(8) 0.118(7) 0.062(4) -0.027(4) 0.021(5) -0.034(6)
C45 0.113(6) 0.099(6) 0.075(4) 0.034(4) 0.027(4) 0.010(5)
C54 0.059(4) 0.155(8) 0.065(4) 0.014(4) -0.001(3) -0.006(5)
C14 0.111(6) 0.079(5) 0.130(6) -0.037(5) -0.048(5) 0.003(5)
C15 0.104(6) 0.094(6) 0.120(6) -0.032(5) -0.056(5) 0.001(5)
C80 0.088(5) 0.151(8) 0.056(4) -0.005(4) 0.020(3) 0.027(5)
C35 0.050(4) 0.200(10) 0.066(4) 0.023(5) 0.008(3) 0.005(5)
C78 0.107(6) 0.104(6) 0.077(4) -0.025(4) 0.024(4) -0.001(4)
C70 0.068(4) 0.098(6) 0.103(5) 0.030(4) -0.011(4) 0.006(4)
C34 0.052(5) 0.248(15) 0.101(7) 0.090(8) 0.007(4) -0.005(7)
C79 0.134(7) 0.122(7) 0.072(5) -0.017(5) 0.023(4) 0.024(6)
C63 0.115(7) 0.191(10) 0.073(5) -0.061(6) -0.020(4) 0.011(7)

loop_
_atom_type_symbol
_atom_type_description
_atom_type_scat_dispersion_real
_atom_type_scat_dispersion_imag
_atom_type_scat_source
C C 0.0033 0.0016 'International Tables Vol C Tables 4.2.6.8 and 6.1.1.4'
H H 0.0000 0.0000 'International Tables Vol C Tables 4.2.6.8 and 6.1.1.4'
N N 0.0061 0.0033 'International Tables Vol C Tables 4.2.6.8 and 6.1.1.4'
O O 0.0106 0.0060 'International Tables Vol C Tables 4.2.6.8 and 6.1.1.4'
P P 0.1023 0.0942 'International Tables Vol C Tables 4.2.6.8 and 6.1.1.4'
Pd Pd -0.9988 1.0072 'International Tables Vol C Tables 4.2.6.8 and 6.1.1.4'
S S 0.1246 0.1234 'International Tables Vol C Tables 4.2.6.8 and 6.1.1.4'

loop_
_geom_angle_atom_site_label_1
_geom_angle_atom_site_label_2
_geom_angle_atom_site_label_3
_geom_angle
C42 Pd1 N1 174.5(2)
C42 Pd1 P1 89.32(15)
N1 Pd1 P1 93.59(12)
C42 Pd1 S1 85.01(15)
N1 Pd1 S1 92.60(11)
P1 Pd1 S1 171.46(5)
C42 Pd1 Pd2 96.41(16)
N1 Pd1 Pd2 88.45(13)
P1 Pd1 Pd2 87.45(4)
S1 Pd1 Pd2 86.84(4)
C12 Pd2 N2 175.9(2)
C12 Pd2 P2 86.69(17)
N2 Pd2 P2 95.11(11)
C12 Pd2 S2 86.69(18)
N2 Pd2 S2 91.92(11)
P2 Pd2 S2 170.81(5)
C12 Pd2 Pd1 93.71(17)
N2 Pd2 Pd1 90.16(12)
P2 Pd2 Pd1 85.59(4)
S2 Pd2 Pd1 88.48(5)
C21 P1 C31 103.3(2)
C21 P1 C11 102.9(2)
C31 P1 C11 105.9(3)
C21 P1 Pd1 122.18(19)
C31 P1 Pd1 111.69(18)
C11 P1 Pd1 109.51(18)
C41 P2 C51 105.2(3)
C41 P2 C61 102.8(2)
C51 P2 C61 103.6(3)
C41 P2 Pd2 112.75(17)
C51 P2 Pd2 112.06(17)
C61 P2 Pd2 119.0(2)
C75 S1 Pd1 109.92(18)
C84 S2 Pd2 108.2(2)
C75 N2 C67 118.5(4)
C75 N2 Pd2 123.2(3)
C67 N2 Pd2 118.2(4)
C84 N1 C76 119.4(5)
C84 N1 Pd1 124.7(4)
C76 N1 Pd1 115.3(4)
C31 C36 C35 119.8(8)
C46 C41 C42 119.2(5)
C46 C41 P2 119.8(4)
C42 C41 P2 120.8(4)
C11 C12 C13 117.4(5)
C11 C12 Pd2 125.4(4)
C13 C12 Pd2 117.1(4)
C43 C42 C41 117.7(5)
C43 C42 Pd1 119.3(4)
C41 C42 Pd1 123.0(4)
C26 C21 C22 117.7(5)
C26 C21 P1 123.6(4)
C22 C21 P1 118.7(4)
N2 C67 C68 119.6(5)
N2 C67 C72 122.1(6)
C68 C67 C72 118.3(5)
C53 C52 C51 122.0(6)
C56 C51 C52 118.2(5)
C56 C51 P2 123.1(5)
C52 C51 P2 118.6(5)
C12 C11 C16 119.6(6)
C12 C11 P1 121.5(4)
C16 C11 P1 118.9(5)
N2 C75 C74 120.3(5)
N2 C75 S1 123.9(4)
C74 C75 S1 115.7(5)
C67 C72 C71 119.8(6)
C67 C72 C73 117.2(6)
C71 C72 C73 123.0(6)
C77 C76 C81 119.3(6)
C77 C76 N1 119.3(5)
C81 C76 N1 121.4(6)
C66 C61 C62 116.6(6)
C66 C61 P2 123.2(5)
C62 C61 P2 119.9(5)
C45 C46 C41 120.2(6)
C73 C74 C75 121.7(6)
C32 C31 C36 118.2(6)
C32 C31 P1 123.8(6)
C36 C31 P1 118.0(5)
C82 C83 C84 120.1(7)
C76 C77 C78 121.6(6)
C74 C73 C72 120.2(5)
C51 C56 C55 119.9(7)
C52 C53 C54 119.3(7)
C23 C22 C21 120.2(6)
C44 C43 C42 123.1(6)
C69 C68 C67 121.9(6)
N1 C84 C83 120.1(6)
N1 C84 S2 124.8(4)
C83 C84 S2 115.1(5)
C15 C16 C11 121.2(6)
C61 C62 C63 121.5(8)
C14 C13 C12 123.3(7)
C70 C71 C72 120.7(6)
C54 C55 C56 119.4(7)
C31 C32 C33 121.4(9)
C21 C26 C25 121.3(6)
C82 C81 C76 117.8(6)
C82 C81 C80 124.2(7)
C76 C81 C80 117.9(7)
C64 C65 C66 119.3(7)
C43 C44 C45 118.2(7)
C61 C66 C65 121.9(7)
C34 C33 C32 120.8(10)
C24 C23 C22 121.7(6)
C23 C24 C25 119.2(6)
C68 C69 C70 119.4(7)
C83 C82 C81 121.0(6)
C24 C25 C26 119.9(6)
C63 C64 C65 119.7(7)
C46 C45 C44 121.4(6)
C55 C54 C53 121.1(7)
C13 C14 C15 118.7(7)
C16 C15 C14 119.5(6)
C79 C80 C81 122.1(7)
C34 C35 C36 119.3(9)
C77 C78 C79 119.9(8)
C71 C70 C69 120.0(7)
C33 C34 C35 120.4(9)
C80 C79 C78 119.2(8)
C64 C63 C62 120.8(8)

loop_
_geom_bond_atom_site_label_1
_geom_bond_atom_site_label_2
_geom_bond_distance
Pd1 C42 2.002(5)
Pd1 N1 2.151(4)
Pd1 P1 2.3014(15)
Pd1 S1 2.3600(15)
Pd1 Pd2 2.7375(7)
Pd2 C12 1.996(5)
Pd2 N2 2.160(4)
Pd2 P2 2.3054(15)
Pd2 S2 2.3663(16)
P1 C21 1.825(5)
P1 C31 1.825(6)
P1 C11 1.830(6)
P2 C41 1.815(6)
P2 C51 1.826(5)
P2 C61 1.827(5)
S1 C75 1.726(6)
S2 C84 1.726(7)
N2 C75 1.347(7)
N2 C67 1.388(7)
N1 C84 1.331(8)
N1 C76 1.410(7)
C36 C31 1.381(9)
C36 C35 1.400(9)
C41 C46 1.401(7)
C41 C42 1.417(7)
C12 C11 1.381(8)
C12 C13 1.406(9)
C42 C43 1.383(8)
C21 C26 1.369(8)
C21 C22 1.398(8)
C67 C68 1.397(8)
C67 C72 1.403(7)
C52 C53 1.363(8)
C52 C51 1.388(8)
C51 C56 1.386(8)
C11 C16 1.420(7)
C75 C74 1.417(7)
C72 C71 1.406(9)
C72 C73 1.415(9)
C76 C77 1.356(9)
C76 C81 1.405(8)
C61 C66 1.364(8)
C61 C62 1.367(9)
C46 C45 1.370(10)
C74 C73 1.319(9)
C31 C32 1.368(9)
C83 C82 1.346(10)
C83 C84 1.454(8)
C77 C78 1.380(9)
C56 C55 1.408(9)
C53 C54 1.374(11)
C22 C23 1.390(8)
C43 C44 1.374(8)
C68 C69 1.363(9)
C16 C15 1.370(10)
C62 C63 1.384(10)
C13 C14 1.369(9)
C71 C70 1.360(11)
C55 C54 1.365(11)
C32 C33 1.379(12)
C26 C25 1.409(8)
C81 C82 1.402(11)
C81 C80 1.423(11)
C65 C64 1.369(12)
C65 C66 1.383(9)
C44 C45 1.380(10)
C33 C34 1.317(16)
C23 C24 1.351(9)
C24 C25 1.373(9)
C69 C70 1.415(10)
C64 C63 1.322(12)
C14 C15 1.399(11)
C80 C79 1.330(12)
C35 C34 1.384(16)
C78 C79 1.400(11)

loop_
_platon_squeeze_void_nr
_platon_squeeze_void_average_x
_platon_squeeze_void_average_y
_platon_squeeze_void_average_z
_platon_squeeze_void_volume
_platon_squeeze_void_count_electrons
_platon_squeeze_void_content
1 -0.225 0.840 0.207 286 21 ' '
2 -0.275 0.340 0.293 286 21 ' '
3 0.275 0.660 0.707 286 21 ' '
4 0.225 0.160 0.793 286 21 ' '
